data_7107190
loop_
_publ_author_name
'Yinqiao Hu'
'Xiaolan Fu'
'Badru-Deen Barry'
'Xihe Bi'
'Dewen Dong'

_publ_section_title
;
 Regiospecific B-lactam ring-opening/recyclization reactions of
 N-aryl-3-spirocyclic-B-lactams catalyzed by a Lewis-Bronsted acids
 combined superacid catalyst system: a new entry to
 3-spirocyclicquinolin-4(1H)-ones
;
_journal_name_full Chem.Commun.
_journal_page_first 690
_journal_paper_doi 10.1039/c1cc15881c
_journal_volume 48
_journal_year 2012
_chemical_formula_moiety 'C13 H15 N O2'
_chemical_formula_sum 'C13 H15 N O2'
_chemical_formula_weight 217.26
_chemical_name_systematic
;
?
;
_space_group_IT_number 2
_symmetry_cell_setting triclinic
_symmetry_space_group_name_Hall '-P 1'
_symmetry_space_group_name_H-M 'P -1'
_atom_sites_solution_hydrogens geom
_atom_sites_solution_primary direct
_atom_sites_solution_secondary difmap
_audit_creation_method SHELXL-97
_cell_angle_alpha 111.031(7)
_cell_angle_beta 104.521(6)
_cell_angle_gamma 99.324(6)
_cell_formula_units_Z 2
_cell_length_a 7.981(3)
_cell_length_b 8.782(5)
_cell_length_c 9.476(5)
_cell_measurement_reflns_used 2658
_cell_measurement_temperature 293(2)
_cell_measurement_theta_max 29.19
_cell_measurement_theta_min 3.79
_cell_volume 576.3(5)
_computing_cell_refinement CrysAlis
_computing_data_collection 'CrysAlis (Oxford Diffraction, 2006)'
_computing_data_reduction CrysAlis
_computing_structure_refinement 'SHELXL-97 (Sheldrick, 1997)'
_computing_structure_solution 'SHELXS-97 (Sheldrick, 1997)'
_diffrn_ambient_temperature 293(2)
_diffrn_detector_area_resol_mean 10.0
_diffrn_measured_fraction_theta_full 0.996
_diffrn_measured_fraction_theta_max 0.853
_diffrn_measurement_device_type 'Oxford Diffraction Gemini R Ultra'
_diffrn_measurement_method '\w scan'
_diffrn_radiation_monochromator graphite
_diffrn_radiation_source 'fine-focus sealed tube'
_diffrn_radiation_type MoK\a
_diffrn_radiation_wavelength 0.71069
_diffrn_reflns_av_R_equivalents 0.0154
_diffrn_reflns_av_sigmaI/netI 0.0284
_diffrn_reflns_limit_h_max 10
_diffrn_reflns_limit_h_min -10
_diffrn_reflns_limit_k_max 11
_diffrn_reflns_limit_k_min -11
_diffrn_reflns_limit_l_max 11
_diffrn_reflns_limit_l_min -12
_diffrn_reflns_number 4575
_diffrn_reflns_theta_full 25.00
_diffrn_reflns_theta_max 29.19
_diffrn_reflns_theta_min 3.79
_exptl_absorpt_coefficient_mu 0.084
_exptl_absorpt_correction_T_max 0.991
_exptl_absorpt_correction_T_min 0.987
_exptl_absorpt_correction_type multi-scan
_exptl_absorpt_process_details
;
CrysAlis (Oxford Diffraction, 2006)
;
_exptl_crystal_colour colorless
_exptl_crystal_density_diffrn 1.252
_exptl_crystal_density_method 'not measured'
_exptl_crystal_description block
_exptl_crystal_F_000 232
_exptl_crystal_size_max 0.16
_exptl_crystal_size_mid 0.14
_exptl_crystal_size_min 0.11
_refine_diff_density_max 0.187
_refine_diff_density_min -0.180
_refine_diff_density_rms 0.038
_refine_ls_extinction_method none
_refine_ls_goodness_of_fit_ref 1.030
_refine_ls_hydrogen_treatment constr
_refine_ls_matrix_type full
_refine_ls_number_parameters 145
_refine_ls_number_reflns 2658
_refine_ls_number_restraints 0
_refine_ls_restrained_S_all 1.030
_refine_ls_R_factor_all 0.0666
_refine_ls_R_factor_gt 0.0481
_refine_ls_shift/su_max 0.000
_refine_ls_shift/su_mean 0.000
_refine_ls_structure_factor_coef Fsqd
_refine_ls_weighting_details 'calc w=1/[\s^2^(Fo^2^)+(0.0640P)^2^+0.0880P] where P=(Fo^2^+2Fc^2^)/3'
_refine_ls_weighting_scheme calc
_refine_ls_wR_factor_gt 0.1210
_refine_ls_wR_factor_ref 0.1360
_reflns_number_gt 1989
_reflns_number_total 2658
_reflns_threshold_expression >2\s(I)
_cod_data_source_file c1cc15881c.txt
_cod_data_source_block p-1
_cod_database_code 7107190

loop_
_symmetry_equiv_pos_as_xyz
'x, y, z'
'-x, -y, -z'

loop_
_atom_site_label
_atom_site_type_symbol
_atom_site_fract_x
_atom_site_fract_y
_atom_site_fract_z
_atom_site_U_iso_or_equiv
_atom_site_adp_type
_atom_site_occupancy
_atom_site_symmetry_multiplicity
_atom_site_calc_flag
_atom_site_refinement_flags
C1 C 0.37827(19) 0.16702(19) 0.08291(17) 0.0405(3) Uani 1 1 d .
C2 C 0.26194(19) 0.0022(2) -0.00657(18) 0.0429(3) Uani 1 1 d .
C3 C 0.1577(2) -0.0448(2) -0.16424(18) 0.0517(4) Uani 1 1 d .
H3 H 0.0807 -0.1542 -0.2243 0.062 Uiso 1 1 calc R
C4 C 0.1671(2) 0.0696(2) -0.2332(2) 0.0568(4) Uani 1 1 d .
H4 H 0.0963 0.0365 -0.3392 0.068 Uiso 1 1 calc R
C5 C 0.2799(2) 0.2311(2) -0.1467(2) 0.0566(4) Uani 1 1 d .
H5 H 0.2862 0.3073 -0.1939 0.068 Uiso 1 1 calc R
C6 C 0.3849(2) 0.2804(2) 0.01168(19) 0.0491(4) Uani 1 1 d .
H6 H 0.4605 0.3905 0.0708 0.059 Uiso 1 1 calc R
C7 C 0.1291(3) -0.2635(2) -0.0078(2) 0.0615(5) Uani 1 1 d .
H7A H 0.1459 -0.3248 0.0581 0.092 Uiso 1 1 calc R
H7B H 0.1393 -0.3281 -0.1097 0.092 Uiso 1 1 calc R
H7C H 0.0117 -0.2451 -0.0240 0.092 Uiso 1 1 calc R
C8 C 0.6384(2) 0.35515(19) 0.33955(18) 0.0442(4) Uani 1 1 d .
C9 C 0.6614(2) 0.30075(19) 0.47355(18) 0.0444(4) Uani 1 1 d .
C10 C 0.8359(2) 0.3141(2) 0.5896(2) 0.0596(5) Uani 1 1 d .
H10A H 0.8447 0.2179 0.6157 0.072 Uiso 1 1 calc R
H10B H 0.9465 0.3755 0.5866 0.072 Uiso 1 1 calc R
C11 C 0.7132(2) 0.4139(2) 0.6480(2) 0.0594(5) Uani 1 1 d .
H11A H 0.7497 0.5356 0.6804 0.071 Uiso 1 1 calc R
H11B H 0.6479 0.3781 0.7095 0.071 Uiso 1 1 calc R
C12 C 0.49558(19) 0.14904(19) 0.36583(17) 0.0420(3) Uani 1 1 d .
H12 H 0.5254 0.0404 0.3349 0.050 Uiso 1 1 calc R
C13 C 0.3343(2) 0.1439(2) 0.4206(2) 0.0540(4) Uani 1 1 d .
H13A H 0.2388 0.0441 0.3451 0.081 Uiso 1 1 calc R
H13B H 0.2948 0.2432 0.4275 0.081 Uiso 1 1 calc R
H13C H 0.3664 0.1413 0.5242 0.081 Uiso 1 1 calc R
N1 N 0.48935(16) 0.21994(15) 0.24291(14) 0.0420(3) Uani 1 1 d .
O1 O 0.26326(15) -0.10385(14) 0.06946(13) 0.0550(3) Uani 1 1 d .
O2 O 0.71731(16) 0.47113(15) 0.31886(14) 0.0599(4) Uani 1 1 d .

loop_
_atom_site_aniso_label
_atom_site_aniso_U_11
_atom_site_aniso_U_22
_atom_site_aniso_U_33
_atom_site_aniso_U_23
_atom_site_aniso_U_13
_atom_site_aniso_U_12
C1 0.0361(7) 0.0481(8) 0.0383(7) 0.0189(7) 0.0123(6) 0.0127(6)
C2 0.0388(8) 0.0484(8) 0.0415(8) 0.0188(7) 0.0123(6) 0.0138(6)
C3 0.0442(9) 0.0588(10) 0.0402(8) 0.0135(8) 0.0076(7) 0.0112(7)
C4 0.0514(10) 0.0805(13) 0.0388(8) 0.0267(9) 0.0112(7) 0.0211(9)
C5 0.0568(10) 0.0748(12) 0.0507(9) 0.0381(9) 0.0193(8) 0.0213(9)
C6 0.0479(9) 0.0558(9) 0.0468(8) 0.0259(8) 0.0159(7) 0.0127(7)
C7 0.0668(11) 0.0485(9) 0.0524(10) 0.0142(8) 0.0142(9) -0.0020(8)
C8 0.0409(8) 0.0428(8) 0.0440(8) 0.0162(7) 0.0118(6) 0.0078(6)
C9 0.0417(8) 0.0429(8) 0.0411(8) 0.0167(7) 0.0057(6) 0.0077(6)
C10 0.0473(9) 0.0593(10) 0.0569(10) 0.0231(9) -0.0014(8) 0.0081(8)
C11 0.0647(11) 0.0569(10) 0.0416(8) 0.0154(8) 0.0056(8) 0.0101(9)
C12 0.0413(8) 0.0421(8) 0.0403(7) 0.0211(6) 0.0063(6) 0.0084(6)
C13 0.0493(9) 0.0613(10) 0.0529(9) 0.0296(8) 0.0162(8) 0.0077(8)
N1 0.0403(7) 0.0434(7) 0.0390(6) 0.0195(5) 0.0083(5) 0.0061(5)
O1 0.0567(7) 0.0449(6) 0.0478(6) 0.0184(5) 0.0015(5) 0.0016(5)
O2 0.0572(7) 0.0546(7) 0.0606(7) 0.0282(6) 0.0138(6) -0.0034(6)

loop_
_atom_type_symbol
_atom_type_description
_atom_type_scat_dispersion_real
_atom_type_scat_dispersion_imag
_atom_type_scat_source
C C 0.0033 0.0016 'International Tables Vol C Tables 4.2.6.8 and 6.1.1.4'
H H 0.0000 0.0000 'International Tables Vol C Tables 4.2.6.8 and 6.1.1.4'
N N 0.0061 0.0033 'International Tables Vol C Tables 4.2.6.8 and 6.1.1.4'
O O 0.0106 0.0060 'International Tables Vol C Tables 4.2.6.8 and 6.1.1.4'

loop_
_geom_angle_atom_site_label_1
_geom_angle_atom_site_label_2
_geom_angle_atom_site_label_3
_geom_angle
C6 C1 C2 119.17(14)
C6 C1 N1 119.32(14)
C2 C1 N1 121.51(13)
O1 C2 C3 124.22(14)
O1 C2 C1 116.37(13)
C3 C2 C1 119.39(14)
C4 C3 C2 120.54(16)
C4 C3 H3 119.7
C2 C3 H3 119.7
C5 C4 C3 120.52(15)
C5 C4 H4 119.7
C3 C4 H4 119.7
C4 C5 C6 119.67(15)
C4 C5 H5 120.2
C6 C5 H5 120.2
C5 C6 C1 120.70(16)
C5 C6 H6 119.7
C1 C6 H6 119.7
O1 C7 H7A 109.5
O1 C7 H7B 109.5
H7A C7 H7B 109.5
O1 C7 H7C 109.5
H7A C7 H7C 109.5
H7B C7 H7C 109.5
O2 C8 N1 132.57(15)
O2 C8 C9 135.58(15)
N1 C8 C9 91.85(11)
C8 C9 C11 126.49(14)
C8 C9 C10 126.90(14)
C11 C9 C10 59.90(12)
C8 C9 C12 88.36(11)
C11 C9 C12 129.19(14)
C10 C9 C12 131.00(14)
C11 C10 C9 59.92(12)
C11 C10 H10A 117.8
C9 C10 H10A 117.8
C11 C10 H10B 117.8
C9 C10 H10B 117.8
H10A C10 H10B 114.9
C10 C11 C9 60.18(11)
C10 C11 H11A 117.8
C9 C11 H11A 117.8
C10 C11 H11B 117.8
C9 C11 H11B 117.8
H11A C11 H11B 114.9
N1 C12 C13 114.73(12)
N1 C12 C9 85.50(10)
C13 C12 C9 116.32(14)
N1 C12 H12 112.6
C13 C12 H12 112.6
C9 C12 H12 112.6
C12 C13 H13A 109.5
C12 C13 H13B 109.5
H13A C13 H13B 109.5
C12 C13 H13C 109.5
H13A C13 H13C 109.5
H13B C13 H13C 109.5
C8 N1 C1 131.49(12)
C8 N1 C12 94.28(11)
C1 N1 C12 134.18(12)
C2 O1 C7 118.20(12)

loop_
_geom_bond_atom_site_label_1
_geom_bond_atom_site_label_2
_geom_bond_distance
C1 C6 1.391(2)
C1 C2 1.402(2)
C1 N1 1.4097(19)
C2 O1 1.3661(18)
C2 C3 1.385(2)
C3 C4 1.384(2)
C3 H3 0.9300
C4 C5 1.370(3)
C4 H4 0.9300
C5 C6 1.388(2)
C5 H5 0.9300
C6 H6 0.9300
C7 O1 1.426(2)
C7 H7A 0.9600
C7 H7B 0.9600
C7 H7C 0.9600
C8 O2 1.2124(18)
C8 N1 1.3708(19)
C8 C9 1.490(2)
C9 C11 1.495(2)
C9 C10 1.499(2)
C9 C12 1.531(2)
C10 C11 1.495(3)
C10 H10A 0.9700
C10 H10B 0.9700
C11 H11A 0.9700
C11 H11B 0.9700
C12 N1 1.4996(18)
C12 C13 1.503(2)
C12 H12 0.9800
C13 H13A 0.9600
C13 H13B 0.9600
C13 H13C 0.9600

loop_
_geom_torsion_atom_site_label_1
_geom_torsion_atom_site_label_2
_geom_torsion_atom_site_label_3
_geom_torsion_atom_site_label_4
_geom_torsion
C6 C1 C2 O1 179.20(13)
N1 C1 C2 O1 -0.4(2)
C6 C1 C2 C3 0.7(2)
N1 C1 C2 C3 -178.88(13)
O1 C2 C3 C4 -178.67(15)
C1 C2 C3 C4 -0.3(2)
C2 C3 C4 C5 0.1(3)
C3 C4 C5 C6 -0.3(3)
C4 C5 C6 C1 0.7(3)
C2 C1 C6 C5 -0.9(2)
N1 C1 C6 C5 178.67(14)
O2 C8 C9 C11 40.7(3)
N1 C8 C9 C11 -139.67(16)
O2 C8 C9 C10 -36.3(3)
N1 C8 C9 C10 143.31(17)
O2 C8 C9 C12 -179.4(2)
N1 C8 C9 C12 0.25(12)
C8 C9 C10 C11 115.11(19)
C12 C9 C10 C11 -117.6(2)
C8 C9 C11 C10 -115.75(18)
C12 C9 C11 C10 120.38(18)
C8 C9 C12 N1 -0.23(11)
C11 C9 C12 N1 137.87(17)
C10 C9 C12 N1 -140.68(18)
C8 C9 C12 C13 -115.65(14)
C11 C9 C12 C13 22.5(2)
C10 C9 C12 C13 103.9(2)
O2 C8 N1 C1 1.8(3)
C9 C8 N1 C1 -177.88(15)
O2 C8 N1 C12 179.39(18)
C9 C8 N1 C12 -0.26(12)
C6 C1 N1 C8 -16.6(2)
C2 C1 N1 C8 163.00(15)
C6 C1 N1 C12 166.73(15)
C2 C1 N1 C12 -13.7(2)
C13 C12 N1 C8 117.21(14)
C9 C12 N1 C8 0.25(12)
C13 C12 N1 C1 -65.3(2)
C9 C12 N1 C1 177.77(16)
C3 C2 O1 C7 -10.7(2)
C1 C2 O1 C7 170.91(14)
